data_4027110
loop_
_publ_author_name
'Le Chang'
'Hao Jiang'
'Junkai Fu'
'Bin Liu'
'Chuang-chuang Li'
'Zhen Yang'

_publ_section_title
;
 Synthesizing the Tetracyclic Core of Nanolobatolide
;
_journal_name_full 'Journal of Organic Chemistry'
_journal_page_first 3609
_journal_page_last 3614
_journal_paper_doi 10.1021/jo300039q
_journal_volume 77
_journal_year 2012
_chemical_formula_moiety 'C22 H23 N O6'
_chemical_formula_sum 'C22 H23 N O6'
_chemical_formula_weight 397.43
_space_group_IT_number 2
_symmetry_cell_setting triclinic
_symmetry_Int_Tables_number 2
_symmetry_space_group_name_Hall '-P 1'
_symmetry_space_group_name_H-M 'P -1'
_atom_sites_solution_hydrogens geom
_atom_sites_solution_primary direct
_atom_sites_solution_secondary difmap
_cell_angle_alpha 66.72(3)
_cell_angle_beta 82.58(4)
_cell_angle_gamma 76.52(4)
_cell_formula_units_Z 2
_cell_length_a 6.5030(13)
_cell_length_b 12.1809(11)
_cell_length_c 13.9183(19)
_cell_measurement_reflns_used 1221
_cell_measurement_temperature 296
_cell_measurement_theta_max 69.10
_cell_measurement_theta_min 21.60
_cell_volume 984.0(4)
_computing_cell_refinement 'CrystalClear-SM Expert 2.0 r4'
_computing_data_collection 'CrystalClear-SM Expert 2.0 r4 (Rigaku, 2009)'
_computing_data_reduction 'CrystalClear-SM Expert 2.0 r4'
_computing_molecular_graphics 'CrystalStructure 4.0'
_computing_publication_material 'CrystalStructure 4.0 (Rigaku, 2009)'
_computing_structure_refinement 'SHELXL97 (Sheldrick, 1997)'
_computing_structure_solution 'SHELXS97 (Sheldrick, 1997)'
_diffrn_ambient_temperature 296
_diffrn_measured_fraction_theta_full 0.964
_diffrn_measured_fraction_theta_max 0.964
_diffrn_measurement_device_type 'Rigaku Saturn70 CCD'
_diffrn_measurement_method \w
_diffrn_radiation_type 'Cu K\a'
_diffrn_radiation_wavelength 1.54187
_diffrn_reflns_av_R_equivalents 0.0459
_diffrn_reflns_limit_h_max 7
_diffrn_reflns_limit_h_min -7
_diffrn_reflns_limit_k_max 14
_diffrn_reflns_limit_k_min -14
_diffrn_reflns_limit_l_max 16
_diffrn_reflns_limit_l_min -16
_diffrn_reflns_number 13212
_diffrn_reflns_theta_full 69.28
_diffrn_reflns_theta_max 69.28
_diffrn_standards_number 0
_exptl_absorpt_coefficient_mu 0.813
_exptl_absorpt_correction_T_max 0.850
_exptl_absorpt_correction_T_min 0.564
_exptl_absorpt_correction_type numerical
_exptl_absorpt_process_details
;
    Higashi, T. (1999). Program for Absorption Correction.
    Rigaku Corporation, Tokyo, Japan.
;
_exptl_crystal_colour colorless
_exptl_crystal_density_diffrn 1.341
_exptl_crystal_description prism
_exptl_crystal_F_000 420.00
_exptl_crystal_size_max 0.20
_exptl_crystal_size_mid 0.20
_exptl_crystal_size_min 0.20
_refine_diff_density_max 0.270
_refine_diff_density_min -0.530
_refine_ls_extinction_method none
_refine_ls_goodness_of_fit_ref 1.418
_refine_ls_hydrogen_treatment constr
_refine_ls_number_parameters 263
_refine_ls_number_reflns 3542
_refine_ls_number_restraints 0
_refine_ls_R_factor_gt 0.0973
_refine_ls_shift/su_max 0.000
_refine_ls_structure_factor_coef Fsqd
_refine_ls_weighting_details 'w = 1/[\s^2^(Fo^2^)+(0.2000P)^2^+0.0000P] where P=(Fo^2^+2Fc^2^)/3'
_refine_ls_weighting_scheme calc
_refine_ls_wR_factor_ref 0.3585
_reflns_number_gt 2503
_reflns_number_total 3542
_reflns_threshold_expression F^2^>2.0\s(F^2^)
_cod_data_source_file jo300039q_si_001.cif
_cod_data_source_block '__20120103ChangLe'
_cod_database_code 4027110

loop_
_symmetry_equiv_pos_site_id
_symmetry_equiv_pos_as_xyz
1 +X,+Y,+Z
2 -X,-Y,-Z

loop_
_atom_site_label
_atom_site_type_symbol
_atom_site_fract_x
_atom_site_fract_y
_atom_site_fract_z
_atom_site_U_iso_or_equiv
_atom_site_adp_type
_atom_site_occupancy
_atom_site_symmetry_multiplicity
_atom_site_calc_flag
_atom_site_refinement_flags
O(1) O 0.2345(3) 1.07828(19) 0.27407(15) 0.0613(5) Uani 1.00 1 d .
O(2) O 0.1266(4) 0.8740(2) 0.33535(16) 0.0678(6) Uani 1.00 1 d .
O(3) O -0.0882(5) 0.7373(3) 0.3881(2) 0.0942(8) Uani 1.00 1 d .
O(4) O 0.1860(5) 1.1541(3) 0.3984(2) 0.0903(8) Uani 1.00 1 d .
O(5) O 0.7937(9) 0.5047(6) 0.7280(4) 0.1841(17) Uani 1.00 1 d .
O(6) O 0.6097(8) 0.3669(4) 0.7751(3) 0.1546(13) Uani 1.00 1 d .
N(1) N 0.6448(8) 0.4659(5) 0.7184(3) 0.1136(13) Uani 1.00 1 d .
C(1) C 0.2244(5) 0.6934(3) 0.4800(2) 0.0640(8) Uani 1.00 1 d .
C(2) C 0.0674(6) 0.7691(3) 0.3977(3) 0.0710(9) Uani 1.00 1 d .
C(3) C 0.4964(7) 0.5471(4) 0.6348(3) 0.0835(10) Uani 1.00 1 d .
C(4) C 0.1077(4) 1.0743(3) 0.1966(2) 0.0553(7) Uani 1.00 1 d .
C(5) C 0.0000(5) 0.9577(3) 0.2460(2) 0.0651(8) Uani 1.00 1 d .
C(6) C 0.1123(5) 1.1377(3) 0.3312(2) 0.0663(8) Uani 1.00 1 d .
C(7) C -0.1070(5) 1.1705(3) 0.2989(2) 0.0691(9) Uani 1.00 1 d .
C(8) C 0.3240(8) 0.5053(3) 0.6263(3) 0.0847(11) Uani 1.00 1 d .
C(9) C -0.0860(5) 1.1800(3) 0.1839(2) 0.0611(8) Uani 1.00 1 d .
C(10) C 0.2697(6) 1.0661(4) 0.1111(3) 0.0762(10) Uani 1.00 1 d .
C(11) C -0.2245(6) 1.0633(4) 0.3569(3) 0.0820(10) Uani 1.00 1 d .
C(12) C 0.5410(7) 0.6586(4) 0.5687(3) 0.0801(10) Uani 1.00 1 d .
C(13) C -0.2722(5) 1.1261(3) 0.1764(3) 0.0752(9) Uani 1.00 1 d .
C(14) C -0.0701(7) 1.3069(3) 0.1016(3) 0.0801(10) Uani 1.00 1 d .
C(15) C -0.2241(5) 1.0116(3) 0.2738(3) 0.0720(9) Uani 1.00 1 d .
C(16) C 0.1947(9) 1.2700(5) -0.0424(3) 0.1082(15) Uani 1.00 1 d .
C(17) C -0.0327(8) 1.3099(4) -0.0099(3) 0.0972(13) Uani 1.00 1 d .
C(18) C 0.0086(7) 0.8945(4) 0.1698(3) 0.0848(11) Uani 1.00 1 d .
C(19) C 0.3988(6) 0.7322(3) 0.4902(3) 0.0710(9) Uani 1.00 1 d .
C(20) C 0.3054(8) 1.1448(4) 0.0163(3) 0.0911(12) Uani 1.00 1 d .
C(21) C -0.2674(10) 1.4014(5) 0.1076(4) 0.1246(17) Uani 1.00 1 d .
C(22) C 0.1877(7) 0.5800(3) 0.5495(3) 0.0805(10) Uani 1.00 1 d .
H(1) H -0.1839 1.2466 0.3059 0.083 Uiso 1.00 1 calc R
H(2) H 0.3009 0.4287 0.6713 0.102 Uiso 1.00 1 calc R
H(3) H 0.3627 0.9911 0.1284 0.091 Uiso 1.00 1 calc R
H(4) H -0.1494 1.0031 0.4177 0.098 Uiso 1.00 1 calc R
H(5) H -0.3676 1.0921 0.3788 0.098 Uiso 1.00 1 calc R
H(6) H 0.6606 0.6838 0.5760 0.096 Uiso 1.00 1 calc R
H(7) H -0.4086 1.1770 0.1821 0.090 Uiso 1.00 1 calc R
H(8) H -0.2624 1.1089 0.1134 0.090 Uiso 1.00 1 calc R
H(9) H 0.0512 1.3306 0.1178 0.096 Uiso 1.00 1 calc R
H(10) H -0.3240 0.9571 0.2896 0.086 Uiso 1.00 1 calc R
H(11) H 0.1980 1.2806 -0.1153 0.130 Uiso 1.00 1 calc R
H(12) H 0.2757 1.3255 -0.0383 0.130 Uiso 1.00 1 calc R
H(13) H -0.1166 1.2579 -0.0177 0.117 Uiso 1.00 1 calc R
H(14) H -0.0847 1.3924 -0.0579 0.117 Uiso 1.00 1 calc R
H(15) H 0.1535 0.8630 0.1549 0.102 Uiso 1.00 1 calc R
H(16) H -0.0558 0.9521 0.1061 0.102 Uiso 1.00 1 calc R
H(17) H -0.0663 0.8287 0.2006 0.102 Uiso 1.00 1 calc R
H(18) H 0.4229 0.8083 0.4445 0.085 Uiso 1.00 1 calc R
H(19) H 0.4212 1.1160 -0.0200 0.109 Uiso 1.00 1 calc R
H(20) H -0.2893 1.3997 0.1777 0.149 Uiso 1.00 1 calc R
H(21) H -0.3883 1.3827 0.0888 0.149 Uiso 1.00 1 calc R
H(22) H -0.2485 1.4811 0.0602 0.149 Uiso 1.00 1 calc R
H(23) H 0.0674 0.5547 0.5434 0.097 Uiso 1.00 1 calc R

loop_
_atom_site_aniso_label
_atom_site_aniso_U_11
_atom_site_aniso_U_22
_atom_site_aniso_U_33
_atom_site_aniso_U_12
_atom_site_aniso_U_13
_atom_site_aniso_U_23
O(1) 0.0646(11) 0.0690(12) 0.0569(9) -0.0186(8) -0.0027(8) -0.0277(8)
O(2) 0.0827(13) 0.0588(11) 0.0609(10) -0.0219(9) -0.0079(9) -0.0157(8)
O(3) 0.1121(18) 0.0862(17) 0.0873(13) -0.0485(14) -0.0157(13) -0.0167(11)
O(4) 0.1102(17) 0.1088(17) 0.0712(11) -0.0304(14) -0.0112(12) -0.0472(11)
O(5) 0.130(3) 0.223(5) 0.116(2) -0.039(3) -0.044(2) 0.036(2)
O(6) 0.161(3) 0.109(3) 0.114(2) 0.014(2) -0.018(2) 0.0224(19)
N(1) 0.105(3) 0.120(3) 0.0668(18) 0.006(2) 0.0002(19) -0.0009(19)
C(1) 0.0791(20) 0.0560(16) 0.0585(14) -0.0151(14) -0.0023(14) -0.0226(13)
C(2) 0.091(2) 0.0595(18) 0.0664(15) -0.0267(15) 0.0011(14) -0.0232(13)
C(3) 0.092(2) 0.078(2) 0.0565(15) 0.0074(18) 0.0077(16) -0.0169(15)
C(4) 0.0569(16) 0.0629(17) 0.0499(12) -0.0171(13) -0.0069(12) -0.0209(12)
C(5) 0.0841(19) 0.0577(17) 0.0539(13) -0.0211(13) -0.0146(13) -0.0143(12)
C(6) 0.0780(19) 0.0717(18) 0.0543(13) -0.0233(14) 0.0008(13) -0.0256(13)
C(7) 0.070(2) 0.072(2) 0.0624(14) -0.0043(15) 0.0007(14) -0.0288(14)
C(8) 0.111(3) 0.060(2) 0.0669(18) -0.0128(19) 0.0058(19) -0.0117(15)
C(9) 0.0634(17) 0.0607(17) 0.0570(13) -0.0116(13) -0.0100(12) -0.0183(12)
C(10) 0.0850(19) 0.088(2) 0.0661(17) -0.0255(16) 0.0090(15) -0.0389(16)
C(11) 0.0679(18) 0.087(2) 0.0784(16) -0.0149(16) 0.0181(14) -0.0244(15)
C(12) 0.084(2) 0.087(2) 0.0613(16) -0.0133(17) 0.0011(16) -0.0226(16)
C(13) 0.0640(19) 0.074(2) 0.0783(17) -0.0115(15) -0.0133(15) -0.0177(15)
C(14) 0.108(2) 0.0597(19) 0.0662(16) -0.0153(16) -0.0200(16) -0.0126(14)
C(15) 0.0561(19) 0.071(2) 0.0802(17) -0.0200(14) -0.0063(15) -0.0147(15)
C(16) 0.158(4) 0.112(3) 0.0702(19) -0.074(3) 0.023(2) -0.033(2)
C(17) 0.140(4) 0.087(2) 0.0637(16) -0.047(2) -0.023(2) -0.0073(15)
C(18) 0.110(3) 0.080(2) 0.0774(17) -0.0300(19) -0.0197(18) -0.0330(16)
C(19) 0.083(2) 0.0640(18) 0.0591(14) -0.0156(15) -0.0016(14) -0.0165(13)
C(20) 0.115(3) 0.109(3) 0.0680(18) -0.052(2) 0.0245(18) -0.0460(19)
C(21) 0.151(5) 0.074(3) 0.115(3) 0.013(3) -0.022(3) -0.015(2)
C(22) 0.104(2) 0.0614(19) 0.0733(17) -0.0256(17) 0.0038(17) -0.0203(15)

loop_
_atom_type_symbol
_atom_type_description
_atom_type_scat_dispersion_real
_atom_type_scat_dispersion_imag
_atom_type_scat_source
C C 0.018 0.009
;
International Tables for Crystallography
(1992, Vol. C, Tables 4.2.6.8 and 6.1.1.4)
;
H H 0.000 0.000
;
International Tables for Crystallography
(1992, Vol. C, Table 6.1.1.4)
;
N N 0.031 0.018
;
International Tables for Crystallography
(1992, Vol. C, Tables 4.2.6.8 and 6.1.1.4)
;
O O 0.049 0.032
;
International Tables for Crystallography
(1992, Vol. C, Tables 4.2.6.8 and 6.1.1.4)
;

loop_
_geom_angle_atom_site_label_1
_geom_angle_atom_site_label_2
_geom_angle_atom_site_label_3
_geom_angle
_geom_angle_publ_flag
C(4) O(1) C(6) 109.8(2) yes
C(2) O(2) C(5) 119.5(3) yes
O(5) N(1) O(6) 123.3(5) yes
O(5) N(1) C(3) 117.6(5) yes
O(6) N(1) C(3) 119.1(5) yes
C(2) C(1) C(19) 122.6(3) yes
C(2) C(1) C(22) 118.0(4) yes
C(19) C(1) C(22) 119.4(3) yes
O(2) C(2) O(3) 125.2(3) yes
O(2) C(2) C(1) 111.1(3) yes
O(3) C(2) C(1) 123.6(3) yes
N(1) C(3) C(8) 117.7(4) yes
N(1) C(3) C(12) 118.6(4) yes
C(8) C(3) C(12) 123.7(3) yes
O(1) C(4) C(5) 110.1(2) yes
O(1) C(4) C(9) 104.9(3) yes
O(1) C(4) C(10) 102.4(3) yes
C(5) C(4) C(9) 101.9(2) yes
C(5) C(4) C(10) 112.2(3) yes
C(9) C(4) C(10) 124.9(2) yes
O(2) C(5) C(4) 105.1(3) yes
O(2) C(5) C(15) 115.0(3) yes
O(2) C(5) C(18) 108.4(3) yes
C(4) C(5) C(15) 102.5(3) yes
C(4) C(5) C(18) 112.2(3) yes
C(15) C(5) C(18) 113.3(3) yes
O(1) C(6) O(4) 121.0(3) yes
O(1) C(6) C(7) 109.1(3) yes
O(4) C(6) C(7) 129.9(3) yes
C(6) C(7) C(9) 104.2(3) yes
C(6) C(7) C(11) 111.2(3) yes
C(9) C(7) C(11) 103.8(3) yes
C(3) C(8) C(22) 117.6(4) yes
C(4) C(9) C(7) 97.2(2) yes
C(4) C(9) C(13) 103.7(3) yes
C(4) C(9) C(14) 118.4(3) yes
C(7) C(9) C(13) 102.9(3) yes
C(7) C(9) C(14) 115.1(3) yes
C(13) C(9) C(14) 116.7(3) yes
C(4) C(10) C(20) 132.4(4) yes
C(7) C(11) C(15) 102.4(3) yes
C(3) C(12) C(19) 117.1(4) yes
C(9) C(13) C(15) 95.7(3) yes
C(9) C(14) C(17) 113.3(4) yes
C(9) C(14) C(21) 110.9(3) yes
C(17) C(14) C(21) 109.8(4) yes
C(5) C(15) C(11) 111.0(3) yes
C(5) C(15) C(13) 100.7(2) yes
C(11) C(15) C(13) 102.1(3) yes
C(17) C(16) C(20) 118.4(4) yes
C(14) C(17) C(16) 115.9(4) yes
C(1) C(19) C(12) 120.7(3) yes
C(10) C(20) C(16) 131.5(4) yes
C(1) C(22) C(8) 121.5(4) yes
C(6) C(7) H(1) 112.337 yes
C(9) C(7) H(1) 112.342 yes
C(11) C(7) H(1) 112.337 yes
C(3) C(8) H(2) 121.184 yes
C(22) C(8) H(2) 121.197 yes
C(4) C(10) H(3) 113.811 yes
C(20) C(10) H(3) 113.816 yes
C(7) C(11) H(4) 111.280 yes
C(7) C(11) H(5) 111.278 yes
C(15) C(11) H(4) 111.281 yes
C(15) C(11) H(5) 111.280 yes
H(4) C(11) H(5) 109.175 yes
C(3) C(12) H(6) 121.465 yes
C(19) C(12) H(6) 121.457 yes
C(9) C(13) H(7) 112.609 yes
C(9) C(13) H(8) 112.615 yes
C(15) C(13) H(7) 112.616 yes
C(15) C(13) H(8) 112.613 yes
H(7) C(13) H(8) 110.108 yes
C(9) C(14) H(9) 107.522 yes
C(17) C(14) H(9) 107.514 yes
C(21) C(14) H(9) 107.520 yes
C(5) C(15) H(10) 113.913 yes
C(11) C(15) H(10) 113.911 yes
C(13) C(15) H(10) 113.919 yes
C(17) C(16) H(11) 107.717 yes
C(17) C(16) H(12) 107.719 yes
C(20) C(16) H(11) 107.718 yes
C(20) C(16) H(12) 107.722 yes
H(11) C(16) H(12) 107.102 yes
C(14) C(17) H(13) 108.304 yes
C(14) C(17) H(14) 108.310 yes
C(16) C(17) H(13) 108.316 yes
C(16) C(17) H(14) 108.316 yes
H(13) C(17) H(14) 107.414 yes
C(5) C(18) H(15) 109.471 yes
C(5) C(18) H(16) 109.467 yes
C(5) C(18) H(17) 109.477 yes
H(15) C(18) H(16) 109.470 yes
H(15) C(18) H(17) 109.471 yes
H(16) C(18) H(17) 109.470 yes
C(1) C(19) H(18) 119.651 yes
C(12) C(19) H(18) 119.641 yes
C(10) C(20) H(19) 114.225 yes
C(16) C(20) H(19) 114.229 yes
C(14) C(21) H(20) 109.474 yes
C(14) C(21) H(21) 109.462 yes
C(14) C(21) H(22) 109.468 yes
H(20) C(21) H(21) 109.479 yes
H(20) C(21) H(22) 109.475 yes
H(21) C(21) H(22) 109.471 yes
C(1) C(22) H(23) 119.248 yes
C(8) C(22) H(23) 119.250 yes

loop_
_geom_bond_atom_site_label_1
_geom_bond_atom_site_label_2
_geom_bond_distance
_geom_bond_publ_flag
O(1) C(4) 1.461(6) yes
O(1) C(6) 1.347(5) yes
O(2) C(2) 1.341(5) yes
O(2) C(5) 1.462(3) yes
O(3) C(2) 1.205(8) yes
O(4) C(6) 1.205(9) yes
O(5) N(1) 1.215(17) yes
O(6) N(1) 1.208(8) yes
N(1) C(3) 1.483(7) yes
C(1) C(2) 1.494(5) yes
C(1) C(19) 1.369(9) yes
C(1) C(22) 1.392(5) yes
C(3) C(8) 1.369(12) yes
C(3) C(12) 1.380(7) yes
C(4) C(5) 1.596(7) yes
C(4) C(9) 1.548(3) yes
C(4) C(10) 1.502(5) yes
C(5) C(15) 1.521(4) yes
C(5) C(18) 1.526(9) yes
C(6) C(7) 1.467(7) yes
C(7) C(9) 1.549(7) yes
C(7) C(11) 1.553(8) yes
C(8) C(22) 1.362(7) yes
C(9) C(13) 1.538(9) yes
C(9) C(14) 1.535(4) yes
C(10) C(20) 1.319(4) yes
C(11) C(15) 1.520(12) yes
C(12) C(19) 1.397(6) yes
C(13) C(15) 1.514(3) yes
C(14) C(17) 1.526(8) yes
C(14) C(21) 1.529(5) yes
C(16) C(17) 1.514(8) yes
C(16) C(20) 1.472(4) yes
C(7) H(1) 0.980 yes
C(8) H(2) 0.930 yes
C(10) H(3) 0.930 yes
C(11) H(4) 0.970 yes
C(11) H(5) 0.970 yes
C(12) H(6) 0.930 yes
C(13) H(7) 0.970 yes
C(13) H(8) 0.970 yes
C(14) H(9) 0.980 yes
C(15) H(10) 0.980 yes
C(16) H(11) 0.970 yes
C(16) H(12) 0.970 yes
C(17) H(13) 0.970 yes
C(17) H(14) 0.970 yes
C(18) H(15) 0.960 yes
C(18) H(16) 0.960 yes
C(18) H(17) 0.960 yes
C(19) H(18) 0.930 yes
C(20) H(19) 0.930 yes
C(21) H(20) 0.960 yes
C(21) H(21) 0.960 yes
C(21) H(22) 0.960 yes
C(22) H(23) 0.930 yes

loop_
_geom_contact_atom_site_label_1
_geom_contact_atom_site_label_2
_geom_contact_distance
_geom_contact_publ_flag
_geom_contact_site_symmetry_2
O(1) O(2) 2.529(5) yes .
O(1) C(11) 3.077(5) yes .
O(1) C(13) 3.561(5) yes .
O(1) C(14) 3.289(3) yes .
O(1) C(15) 3.269(6) yes .
O(1) C(20) 3.345(4) yes .
O(2) C(6) 3.170(6) yes .
O(2) C(7) 3.436(4) yes .
O(2) C(9) 3.520(3) yes .
O(2) C(10) 3.252(4) yes .
O(2) C(11) 2.922(4) yes .
O(2) C(19) 2.717(4) yes .
O(3) C(5) 2.771(5) yes .
O(3) C(15) 3.043(4) yes .
O(3) C(18) 2.960(4) yes .
O(3) C(22) 2.824(4) yes .
O(4) C(4) 3.443(9) yes .
O(4) C(9) 3.535(8) yes .
O(4) C(11) 3.310(9) yes .
O(5) C(8) 3.526(16) yes .
O(5) C(12) 2.711(7) yes .
O(6) C(8) 2.712(7) yes .
O(6) C(12) 3.550(4) yes .
C(1) C(3) 2.725(5) yes .
C(2) C(11) 3.502(5) yes .
C(2) C(15) 3.082(3) yes .
C(2) C(18) 2.958(6) yes .
C(4) C(11) 2.884(5) yes .
C(4) C(16) 3.307(5) yes .
C(4) C(17) 3.204(3) yes .
C(5) C(6) 3.127(10) yes .
C(5) C(7) 2.878(8) yes .
C(6) C(10) 3.476(8) yes .
C(6) C(13) 3.566(10) yes .
C(6) C(14) 3.241(5) yes .
C(6) C(15) 3.282(11) yes .
C(7) C(21) 3.085(3) yes .
C(8) C(19) 2.777(7) yes .
C(9) C(16) 3.343(6) yes .
C(9) C(18) 3.467(8) yes .
C(9) C(20) 3.295(6) yes .
C(10) C(13) 3.504(6) yes .
C(10) C(14) 3.201(6) yes .
C(10) C(17) 3.114(4) yes .
C(10) C(18) 2.804(10) yes .
C(12) C(22) 2.766(11) yes .
C(13) C(17) 3.187(6) yes .
C(13) C(18) 3.010(7) yes .
C(13) C(21) 3.109(8) yes .
C(14) C(20) 3.182(6) yes .
O(1) C(13) 3.405(5) yes 1_655
O(1) C(15) 3.424(4) yes 1_655
O(3) C(12) 3.265(5) yes 1_455
O(3) C(19) 3.458(5) yes 1_455
O(4) C(1) 3.527(5) yes 2_576
O(4) C(2) 3.437(9) yes 2_576
O(4) C(11) 3.384(3) yes 2_576
O(4) C(12) 3.39(2) yes 2_676
O(5) C(8) 3.556(9) yes 1_655
O(5) C(22) 3.351(7) yes 1_655
O(6) C(16) 3.532(8) yes 1_546
O(6) C(18) 3.430(4) yes 2_666
C(1) O(4) 3.527(5) yes 2_576
C(2) O(4) 3.437(9) yes 2_576
C(8) O(5) 3.556(8) yes 1_455
C(10) C(13) 3.532(12) yes 1_655
C(11) O(4) 3.384(4) yes 2_576
C(12) O(3) 3.265(5) yes 1_655
C(12) O(4) 3.39(3) yes 2_676
C(13) O(1) 3.405(7) yes 1_455
C(13) C(10) 3.532(10) yes 1_455
C(15) O(1) 3.424(6) yes 1_455
C(16) O(6) 3.532(9) yes 1_564
C(18) O(6) 3.430(4) yes 2_666
C(19) O(3) 3.458(6) yes 1_655
C(22) O(5) 3.351(7) yes 1_455
O(1) H(1) 3.0997 yes .
O(1) H(3) 2.6054 yes .
O(1) H(4) 3.0657 yes .
O(1) H(9) 3.0455 yes .
O(1) H(18) 3.2632 yes .
O(2) H(3) 3.0530 yes .
O(2) H(4) 2.5664 yes .
O(2) H(10) 2.9335 yes .
O(2) H(15) 2.5492 yes .
O(2) H(16) 3.2473 yes .
O(2) H(17) 2.6724 yes .
O(2) H(18) 2.3955 yes .
O(3) H(4) 3.3501 yes .
O(3) H(10) 2.6696 yes .
O(3) H(15) 3.3506 yes .
O(3) H(17) 2.3976 yes .
O(3) H(23) 2.5217 yes .
O(4) H(1) 2.6648 yes .
O(4) H(4) 3.0889 yes .
O(5) H(6) 2.4347 yes .
O(6) H(2) 2.4222 yes .
N(1) H(2) 2.5925 yes .
N(1) H(6) 2.6266 yes .
C(1) H(2) 3.2468 yes .
C(1) H(6) 3.2474 yes .
C(2) H(4) 2.9731 yes .
C(2) H(10) 3.0877 yes .
C(2) H(15) 3.1303 yes .
C(2) H(17) 2.7487 yes .
C(2) H(18) 2.6730 yes .
C(2) H(23) 2.5978 yes .
C(3) H(18) 3.2132 yes .
C(3) H(23) 3.1793 yes .
C(4) H(1) 3.1998 yes .
C(4) H(4) 3.2028 yes .
C(4) H(7) 3.3010 yes .
C(4) H(8) 2.6778 yes .
C(4) H(9) 2.8190 yes .
C(4) H(10) 3.3266 yes .
C(4) H(13) 3.2182 yes .
C(4) H(15) 2.7976 yes .
C(4) H(16) 2.7383 yes .
C(4) H(17) 3.4154 yes .
C(4) H(19) 3.3451 yes .
C(5) H(3) 2.7072 yes .
C(5) H(4) 2.6755 yes .
C(5) H(5) 3.3524 yes .
C(5) H(7) 3.2262 yes .
C(5) H(8) 2.5234 yes .
C(6) H(4) 2.4991 yes .
C(6) H(5) 3.2355 yes .
C(6) H(9) 2.9759 yes .
C(7) H(7) 2.6737 yes .
C(7) H(8) 3.2878 yes .
C(7) H(9) 2.7563 yes .
C(7) H(10) 3.2851 yes .
C(7) H(20) 2.7015 yes .
C(7) H(21) 3.4322 yes .
C(8) H(6) 3.2596 yes .
C(9) H(3) 3.4785 yes .
C(9) H(4) 3.1506 yes .
C(9) H(5) 3.0314 yes .
C(9) H(10) 3.1855 yes .
C(9) H(13) 2.6020 yes .
C(9) H(14) 3.3383 yes .
C(9) H(16) 3.3149 yes .
C(9) H(20) 2.6674 yes .
C(9) H(21) 2.7454 yes .
C(9) H(22) 3.3472 yes .
C(10) H(8) 3.3746 yes .
C(10) H(9) 3.2367 yes .
C(10) H(11) 3.2060 yes .
C(10) H(12) 3.0251 yes .
C(10) H(13) 3.1779 yes .
C(10) H(15) 2.5730 yes .
C(10) H(16) 2.8101 yes .
C(11) H(7) 2.5671 yes .
C(11) H(8) 3.2434 yes .
C(12) H(2) 3.2594 yes .
C(13) H(1) 2.9124 yes .
C(13) H(4) 3.2124 yes .
C(13) H(5) 2.6898 yes .
C(13) H(9) 3.4183 yes .
C(13) H(13) 2.7433 yes .
C(13) H(16) 2.7068 yes .
C(13) H(17) 3.4531 yes .
C(13) H(20) 3.3158 yes .
C(13) H(21) 2.8193 yes .
C(14) H(1) 2.6901 yes .
C(14) H(7) 2.8621 yes .
C(14) H(8) 2.9060 yes .
C(14) H(11) 3.3766 yes .
C(14) H(12) 2.7670 yes .
C(15) H(1) 3.1385 yes .
C(15) H(15) 3.3600 yes .
C(15) H(16) 2.7351 yes .
C(15) H(17) 2.7408 yes .
C(16) H(3) 3.3077 yes .
C(16) H(9) 2.6130 yes .
C(17) H(7) 3.5323 yes .
C(17) H(8) 2.9821 yes .
C(17) H(19) 3.3488 yes .
C(17) H(20) 3.3294 yes .
C(17) H(21) 2.6852 yes .
C(17) H(22) 2.6761 yes .
C(18) H(3) 2.7200 yes .
C(18) H(8) 2.6708 yes .
C(18) H(10) 2.7098 yes .
C(19) H(23) 3.2193 yes .
C(20) H(9) 3.1672 yes .
C(20) H(13) 2.7764 yes .
C(20) H(14) 3.3537 yes .
C(20) H(15) 3.5114 yes .
C(20) H(16) 3.4755 yes .
C(21) H(1) 2.6950 yes .
C(21) H(7) 2.8417 yes .
C(21) H(8) 3.5244 yes .
C(21) H(13) 2.8691 yes .
C(21) H(14) 2.4827 yes .
C(22) H(18) 3.2250 yes .
H(1) H(4) 2.7201 yes .
H(1) H(5) 2.2848 yes .
H(1) H(7) 2.8648 yes .
H(1) H(9) 2.7960 yes .
H(1) H(20) 2.0549 yes .
H(1) H(21) 3.1134 yes .
H(1) H(22) 3.4820 yes .
H(2) H(23) 2.2983 yes .
H(3) H(15) 2.1962 yes .
H(3) H(16) 2.9433 yes .
H(3) H(19) 2.0762 yes .
H(4) H(7) 3.5149 yes .
H(4) H(10) 2.5284 yes .
H(5) H(7) 2.5409 yes .
H(5) H(10) 2.3735 yes .
H(6) H(18) 2.3420 yes .
H(7) H(10) 2.4645 yes .
H(7) H(13) 3.1074 yes .
H(7) H(16) 3.5526 yes .
H(7) H(20) 2.9677 yes .
H(7) H(21) 2.3495 yes .
H(8) H(10) 2.4697 yes .
H(8) H(13) 2.2942 yes .
H(8) H(15) 3.4463 yes .
H(8) H(16) 2.0945 yes .
H(8) H(17) 3.1378 yes .
H(8) H(21) 3.1316 yes .
H(9) H(11) 3.5078 yes .
H(9) H(12) 2.4704 yes .
H(9) H(13) 2.7991 yes .
H(9) H(14) 2.4740 yes .
H(9) H(20) 2.3483 yes .
H(9) H(21) 2.8250 yes .
H(9) H(22) 2.3190 yes .
H(10) H(16) 2.9142 yes .
H(10) H(17) 2.5613 yes .
H(11) H(13) 2.3144 yes .
H(11) H(14) 2.2782 yes .
H(11) H(19) 2.2188 yes .
H(12) H(13) 2.8053 yes .
H(12) H(14) 2.3089 yes .
H(12) H(19) 2.4274 yes .
H(13) H(16) 3.3789 yes .
H(13) H(19) 3.5238 yes .
H(13) H(21) 2.7361 yes .
H(13) H(22) 3.2101 yes .
H(14) H(20) 3.4030 yes .
H(14) H(21) 2.6380 yes .
H(14) H(22) 2.3273 yes .
O(1) H(5) 3.1967 yes 1_655
O(1) H(7) 2.7905 yes 1_655
O(1) H(10) 2.8985 yes 1_655
O(3) H(2) 3.0995 yes 2_566
O(3) H(6) 2.8254 yes 1_455
O(3) H(18) 3.1752 yes 1_455
O(3) H(23) 3.2719 yes 2_566
O(4) H(4) 2.5406 yes 2_576
O(4) H(5) 2.8300 yes 1_655
O(4) H(5) 3.4573 yes 2_576
O(4) H(6) 2.5667 yes 2_676
O(5) H(2) 3.2927 yes 1_655
O(5) H(11) 3.5425 yes 1_646
O(5) H(14) 2.8734 yes 1_646
O(5) H(20) 3.4861 yes 2_576
O(5) H(23) 2.8687 yes 1_655
O(6) H(11) 3.0964 yes 1_546
O(6) H(12) 3.1204 yes 1_546
O(6) H(13) 3.2322 yes 1_646
O(6) H(14) 3.3922 yes 1_646
O(6) H(15) 2.7172 yes 2_666
O(6) H(17) 3.3061 yes 2_666
O(6) H(19) 3.5953 yes 1_546
O(6) H(20) 3.3497 yes 2_576
N(1) H(14) 3.4735 yes 1_646
N(1) H(20) 3.0594 yes 2_576
N(1) H(23) 3.4972 yes 1_655
C(1) H(1) 3.3027 yes 2_576
C(2) H(6) 3.4333 yes 1_455
C(3) H(1) 3.1552 yes 2_576
C(3) H(20) 3.0113 yes 2_576
C(6) H(4) 3.2398 yes 2_576
C(6) H(5) 3.4056 yes 1_655
C(6) H(6) 3.5753 yes 2_676
C(6) H(7) 3.5335 yes 1_655
C(8) H(1) 3.4065 yes 2_576
C(8) H(20) 3.3235 yes 2_576
C(10) H(7) 3.1754 yes 1_655
C(10) H(8) 3.2111 yes 1_655
C(10) H(10) 3.5169 yes 1_655
C(10) H(16) 3.5889 yes 2_575
C(10) H(19) 3.1707 yes 2_675
C(12) H(1) 3.0114 yes 2_576
C(12) H(5) 3.3118 yes 2_576
C(12) H(20) 3.5654 yes 2_576
C(12) H(23) 3.3860 yes 1_655
C(13) H(3) 3.4482 yes 1_455
C(14) H(22) 3.5674 yes 2_585
C(16) H(16) 3.4873 yes 2_575
C(16) H(17) 3.1666 yes 2_575
C(16) H(22) 3.0427 yes 2_585
C(17) H(17) 3.5917 yes 2_575
C(17) H(22) 3.2789 yes 2_585
C(18) H(11) 3.1316 yes 2_575
C(18) H(13) 3.2459 yes 2_575
C(18) H(16) 3.5529 yes 2_575
C(19) H(1) 3.0753 yes 2_576
C(19) H(5) 3.2757 yes 2_576
C(20) H(3) 3.3614 yes 2_675
C(20) H(7) 3.3321 yes 1_655
C(20) H(8) 3.1404 yes 1_655
C(20) H(16) 3.1816 yes 2_575
C(20) H(17) 3.4411 yes 2_575
C(20) H(19) 3.2427 yes 2_675
C(21) H(12) 3.0655 yes 2_585
C(21) H(14) 3.5955 yes 2_585
C(21) H(21) 3.5441 yes 2_485
C(22) H(1) 3.4399 yes 2_576
C(22) H(6) 3.3921 yes 1_455
C(22) H(23) 3.2588 yes 2_566
H(1) C(1) 3.3027 yes 2_576
H(1) C(3) 3.1552 yes 2_576
H(1) C(8) 3.4065 yes 2_576
H(1) C(12) 3.0114 yes 2_576
H(1) C(19) 3.0753 yes 2_576
H(1) C(22) 3.4399 yes 2_576
H(1) H(6) 3.4042 yes 2_576
H(1) H(18) 3.4910 yes 2_576
H(2) O(3) 3.0995 yes 2_566
H(2) O(5) 3.2927 yes 1_455
H(2) H(11) 2.8874 yes 1_546
H(2) H(17) 3.5276 yes 2_566
H(2) H(20) 3.4851 yes 2_576
H(3) C(13) 3.4482 yes 1_655
H(3) C(20) 3.3614 yes 2_675
H(3) H(7) 3.3308 yes 1_655
H(3) H(8) 3.0516 yes 1_655
H(3) H(10) 3.0676 yes 1_655
H(3) H(19) 2.4704 yes 2_675
H(4) O(4) 2.5406 yes 2_576
H(4) C(6) 3.2398 yes 2_576
H(4) H(4) 3.1585 yes 2_576
H(4) H(18) 3.5804 yes 2_576
H(5) O(1) 3.1967 yes 1_455
H(5) O(4) 2.8300 yes 1_455
H(5) O(4) 3.4573 yes 2_576
H(5) C(6) 3.4056 yes 1_455
H(5) C(12) 3.3118 yes 2_576
H(5) C(19) 3.2757 yes 2_576
H(5) H(6) 3.1780 yes 2_576
H(5) H(18) 3.0952 yes 2_576
H(6) O(3) 2.8254 yes 1_655
H(6) O(4) 2.5667 yes 2_676
H(6) C(2) 3.4333 yes 1_655
H(6) C(6) 3.5753 yes 2_676
H(6) C(22) 3.3921 yes 1_655
H(6) H(1) 3.4042 yes 2_576
H(6) H(5) 3.1780 yes 2_576
H(6) H(23) 2.8271 yes 1_655
H(7) O(1) 2.7905 yes 1_455
H(7) C(6) 3.5335 yes 1_455
H(7) C(10) 3.1754 yes 1_455
H(7) C(20) 3.3321 yes 1_455
H(7) H(3) 3.3308 yes 1_455
H(7) H(12) 3.5223 yes 1_455
H(7) H(19) 3.5395 yes 1_455
H(8) C(10) 3.2111 yes 1_455
H(8) C(20) 3.1404 yes 1_455
H(8) H(3) 3.0516 yes 1_455
H(8) H(19) 2.9099 yes 1_455
H(9) H(14) 3.1935 yes 2_585
H(9) H(22) 3.0175 yes 2_585
H(10) O(1) 2.8985 yes 1_455
H(10) C(10) 3.5169 yes 1_455
H(10) H(3) 3.0676 yes 1_455
H(10) H(18) 2.8329 yes 1_455
H(11) O(5) 3.5425 yes 1_464
H(11) O(6) 3.0964 yes 1_564
H(11) C(18) 3.1316 yes 2_575
H(11) H(2) 2.8874 yes 1_564
H(11) H(15) 3.3966 yes 2_575
H(11) H(16) 3.1314 yes 2_575
H(11) H(17) 2.4402 yes 2_575
H(11) H(22) 3.3764 yes 2_585
H(12) O(6) 3.1204 yes 1_564
H(12) C(21) 3.0655 yes 2_585
H(12) H(7) 3.5223 yes 1_655
H(12) H(20) 3.1525 yes 2_585
H(12) H(21) 3.3285 yes 1_655
H(12) H(21) 3.5741 yes 2_585
H(12) H(22) 2.2205 yes 2_585
H(13) O(6) 3.2322 yes 1_464
H(13) C(18) 3.2459 yes 2_575
H(13) H(15) 2.8942 yes 2_575
H(13) H(16) 3.1787 yes 2_575
H(13) H(17) 3.1243 yes 2_575
H(14) O(5) 2.8734 yes 1_464
H(14) O(6) 3.3922 yes 1_464
H(14) N(1) 3.4735 yes 1_464
H(14) C(21) 3.5955 yes 2_585
H(14) H(9) 3.1935 yes 2_585
H(14) H(22) 2.9278 yes 2_585
H(15) O(6) 2.7172 yes 2_666
H(15) H(11) 3.3966 yes 2_575
H(15) H(13) 2.8942 yes 2_575
H(15) H(16) 3.4828 yes 2_575
H(15) H(19) 3.1377 yes 2_675
H(16) C(10) 3.5889 yes 2_575
H(16) C(16) 3.4873 yes 2_575
H(16) C(18) 3.5529 yes 2_575
H(16) C(20) 3.1816 yes 2_575
H(16) H(11) 3.1314 yes 2_575
H(16) H(13) 3.1787 yes 2_575
H(16) H(15) 3.4828 yes 2_575
H(16) H(16) 2.7794 yes 2_575
H(16) H(19) 3.1953 yes 2_575
H(17) O(6) 3.3061 yes 2_666
H(17) C(16) 3.1666 yes 2_575
H(17) C(17) 3.5917 yes 2_575
H(17) C(20) 3.4411 yes 2_575
H(17) H(2) 3.5276 yes 2_566
H(17) H(11) 2.4402 yes 2_575
H(17) H(13) 3.1243 yes 2_575
H(17) H(19) 3.3960 yes 2_575
H(18) O(3) 3.1752 yes 1_655
H(18) H(1) 3.4910 yes 2_576
H(18) H(4) 3.5804 yes 2_576
H(18) H(5) 3.0952 yes 2_576
H(18) H(10) 2.8329 yes 1_655
H(19) O(6) 3.5953 yes 1_564
H(19) C(10) 3.1707 yes 2_675
H(19) C(20) 3.2427 yes 2_675
H(19) H(3) 2.4704 yes 2_675
H(19) H(7) 3.5395 yes 1_655
H(19) H(8) 2.9099 yes 1_655
H(19) H(15) 3.1377 yes 2_675
H(19) H(16) 3.1953 yes 2_575
H(19) H(17) 3.3960 yes 2_575
H(19) H(19) 2.6267 yes 2_675
H(20) O(5) 3.4861 yes 2_576
H(20) O(6) 3.3497 yes 2_576
H(20) N(1) 3.0594 yes 2_576
H(20) C(3) 3.0113 yes 2_576
H(20) C(8) 3.3235 yes 2_576
H(20) C(12) 3.5654 yes 2_576
H(20) H(2) 3.4851 yes 2_576
H(20) H(12) 3.1525 yes 2_585
H(21) C(21) 3.5441 yes 2_485
H(21) H(12) 3.3285 yes 1_455
H(21) H(12) 3.5741 yes 2_585
H(21) H(21) 3.1308 yes 2_485
H(21) H(22) 3.0580 yes 2_485
H(22) C(14) 3.5674 yes 2_585
H(22) C(16) 3.0427 yes 2_585
H(22) C(17) 3.2789 yes 2_585
H(22) H(9) 3.0175 yes 2_585
H(22) H(11) 3.3764 yes 2_585
H(22) H(12) 2.2205 yes 2_585
H(22) H(14) 2.9278 yes 2_585
H(22) H(21) 3.0580 yes 2_485
H(22) H(22) 3.4860 yes 2_585
H(23) O(3) 3.2719 yes 2_566
H(23) O(5) 2.8687 yes 1_455
H(23) N(1) 3.4972 yes 1_455
H(23) C(12) 3.3860 yes 1_455
H(23) C(22) 3.2588 yes 2_566
H(23) H(6) 2.8271 yes 1_455
H(23) H(23) 2.4686 yes 2_566

loop_
_geom_torsion_atom_site_label_1
_geom_torsion_atom_site_label_2
_geom_torsion_atom_site_label_3
_geom_torsion_atom_site_label_4
_geom_torsion
_geom_torsion_publ_flag
C(4) O(1) C(6) O(4) -178.3(3) no
C(4) O(1) C(6) C(7) 3.4(3) no
C(6) O(1) C(4) C(5) -87.6(3) no
C(6) O(1) C(4) C(9) 21.3(3) no
C(6) O(1) C(4) C(10) 152.9(3) no
C(2) O(2) C(5) C(4) 175.9(3) no
C(2) O(2) C(5) C(15) 64.0(4) no
C(2) O(2) C(5) C(18) -64.0(4) no
C(5) O(2) C(2) O(3) -1.7(6) no
C(5) O(2) C(2) C(1) 176.5(3) no
O(5) N(1) C(3) C(8) -177.6(5) no
O(5) N(1) C(3) C(12) 3.8(7) no
O(6) N(1) C(3) C(8) 0.3(7) no
O(6) N(1) C(3) C(12) -178.3(5) no
C(2) C(1) C(19) C(12) 179.7(4) no
C(19) C(1) C(2) O(2) 2.6(5) no
C(19) C(1) C(2) O(3) -179.2(4) no
C(2) C(1) C(22) C(8) 179.6(4) no
C(22) C(1) C(2) O(2) -178.4(3) no
C(22) C(1) C(2) O(3) -0.2(6) no
C(19) C(1) C(22) C(8) -1.4(6) no
C(22) C(1) C(19) C(12) 0.7(6) no
N(1) C(3) C(8) C(22) 180(720) no
N(1) C(3) C(12) C(19) 179.4(4) no
C(8) C(3) C(12) C(19) 0.9(6) no
C(12) C(3) C(8) C(22) -1.5(7) no
O(1) C(4) C(5) O(2) -20.7(3) no
O(1) C(4) C(5) C(15) 99.9(3) no
O(1) C(4) C(5) C(18) -138.2(3) no
O(1) C(4) C(9) C(7) -34.4(3) no
O(1) C(4) C(9) C(13) -139.6(2) no
O(1) C(4) C(9) C(14) 89.2(3) no
O(1) C(4) C(10) C(20) -108.6(6) no
C(5) C(4) C(9) C(7) 80.4(3) no
C(5) C(4) C(9) C(13) -24.8(3) no
C(5) C(4) C(9) C(14) -155.9(3) no
C(9) C(4) C(5) O(2) -131.6(3) no
C(9) C(4) C(5) C(15) -11.0(3) no
C(9) C(4) C(5) C(18) 110.9(3) no
C(5) C(4) C(10) C(20) 133.3(6) no
C(10) C(4) C(5) O(2) 92.7(3) no
C(10) C(4) C(5) C(15) -146.7(3) no
C(10) C(4) C(5) C(18) -24.8(4) no
C(9) C(4) C(10) C(20) 9.7(8) no
C(10) C(4) C(9) C(7) -151.6(4) no
C(10) C(4) C(9) C(13) 103.2(4) no
C(10) C(4) C(9) C(14) -27.9(6) no
O(2) C(5) C(15) C(11) 49.5(4) no
O(2) C(5) C(15) C(13) 157.0(3) no
C(4) C(5) C(15) C(11) -63.9(3) no
C(4) C(5) C(15) C(13) 43.6(4) no
C(18) C(5) C(15) C(11) 175.0(3) no
C(18) C(5) C(15) C(13) -77.6(4) no
O(1) C(6) C(7) C(9) -26.6(3) no
O(1) C(6) C(7) C(11) 84.7(3) no
O(4) C(6) C(7) C(9) 155.3(3) no
O(4) C(6) C(7) C(11) -93.5(5) no
C(6) C(7) C(9) C(4) 36.2(3) no
C(6) C(7) C(9) C(13) 142.1(3) no
C(6) C(7) C(9) C(14) -89.9(3) no
C(6) C(7) C(11) C(15) -102.6(3) no
C(9) C(7) C(11) C(15) 8.9(3) no
C(11) C(7) C(9) C(4) -80.3(3) no
C(11) C(7) C(9) C(13) 25.6(3) no
C(11) C(7) C(9) C(14) 153.6(3) no
C(3) C(8) C(22) C(1) 1.8(6) no
C(4) C(9) C(13) C(15) 51.2(3) no
C(4) C(9) C(14) C(17) 61.3(5) no
C(4) C(9) C(14) C(21) -174.6(4) no
C(7) C(9) C(13) C(15) -49.7(3) no
C(7) C(9) C(14) C(17) 175.6(3) no
C(7) C(9) C(14) C(21) -60.4(5) no
C(13) C(9) C(14) C(17) -63.7(5) no
C(13) C(9) C(14) C(21) 60.4(5) no
C(14) C(9) C(13) C(15) -176.7(3) no
C(4) C(10) C(20) C(16) -1.9(11) no
C(7) C(11) C(15) C(5) 65.3(3) no
C(7) C(11) C(15) C(13) -41.2(3) no
C(3) C(12) C(19) C(1) -0.5(6) no
C(9) C(13) C(15) C(5) -58.2(4) no
C(9) C(13) C(15) C(11) 56.2(3) no
C(9) C(14) C(17) C(16) -82.8(5) no
C(21) C(14) C(17) C(16) 152.6(5) no
C(17) C(16) C(20) C(10) -21.5(10) no
C(20) C(16) C(17) C(14) 60.9(7) no
